data_7102730
loop_
_publ_author_name
'Liu, Yunling'
'Kravtsov, Victor'
'Walsh, Rosa D'
'Poddar, Pankaj'
'Srikanth, Hariharan'
'Eddaoudi, Mohamed'

_publ_section_title
;
 Directed assembly of metal-organic cubes from deliberately predesigned
 molecular building blocks.
;
_journal_issue 24
_journal_name_full 'Chemical communications (Cambridge, England)'
_journal_page_first 2806
_journal_page_last 2807
_journal_paper_doi 10.1039/b409459j
_journal_year 2004
_chemical_formula_sum 'C132 H200 N36 Ni8 O62'
_chemical_formula_weight 3752.96
_chemical_name_systematic
;
?
;
_space_group_IT_number 14
_symmetry_cell_setting monoclinic
_symmetry_space_group_name_Hall '-P 2ybc'
_symmetry_space_group_name_H-M 'P 1 21/c 1'
_atom_sites_solution_hydrogens geom
_atom_sites_solution_primary direct
_atom_sites_solution_secondary difmap
_audit_creation_method SHELXL-97
_cell_angle_alpha 90.00
_cell_angle_beta 102.189(2)
_cell_angle_gamma 90.00
_cell_formula_units_Z 2
_cell_length_a 16.0856(15)
_cell_length_b 28.306(3)
_cell_length_c 21.617(2)
_cell_measurement_temperature 100(2)
_cell_volume 9621.0(16)
_computing_structure_refinement 'SHELXL-97 (Sheldrick, 1997)'
_computing_structure_solution 'SHELXS-97 (Sheldrick, 1990)'
_diffrn_ambient_temperature 100(2)
_diffrn_measured_fraction_theta_full 0.996
_diffrn_measured_fraction_theta_max 0.996
_diffrn_radiation_monochromator graphite
_diffrn_radiation_source 'fine-focus sealed tube'
_diffrn_radiation_type MoK\a
_diffrn_radiation_wavelength 0.71073
_diffrn_reflns_av_R_equivalents 0.0733
_diffrn_reflns_av_sigmaI/netI 0.0970
_diffrn_reflns_limit_h_max 11
_diffrn_reflns_limit_h_min -20
_diffrn_reflns_limit_k_max 35
_diffrn_reflns_limit_k_min -35
_diffrn_reflns_limit_l_max 27
_diffrn_reflns_limit_l_min -26
_diffrn_reflns_number 56805
_diffrn_reflns_theta_full 26.50
_diffrn_reflns_theta_max 26.50
_diffrn_reflns_theta_min 1.61
_exptl_absorpt_coefficient_mu 0.851
_exptl_absorpt_correction_T_max 0.9198
_exptl_absorpt_correction_T_min 0.8483
_exptl_crystal_density_diffrn 1.295
_exptl_crystal_density_method 'not measured'
_exptl_crystal_F_000 3928
_exptl_crystal_size_max 0.20
_exptl_crystal_size_mid 0.15
_exptl_crystal_size_min 0.10
_refine_diff_density_max 1.128
_refine_diff_density_min -0.519
_refine_diff_density_rms 0.146
_refine_ls_extinction_method none
_refine_ls_goodness_of_fit_ref 1.027
_refine_ls_hydrogen_treatment mixed
_refine_ls_matrix_type full
_refine_ls_number_parameters 966
_refine_ls_number_reflns 19870
_refine_ls_number_restraints 606
_refine_ls_restrained_S_all 1.015
_refine_ls_R_factor_all 0.1563
_refine_ls_R_factor_gt 0.0961
_refine_ls_shift/su_max 0.288
_refine_ls_shift/su_mean 0.026
_refine_ls_structure_factor_coef Fsqd
_refine_ls_weighting_details 'calc w=1/[\s^2^(Fo^2^)+(0.1853P)^2^+0.0000P] where P=(Fo^2^+2Fc^2^)/3'
_refine_ls_weighting_scheme calc
_refine_ls_wR_factor_gt 0.2793
_refine_ls_wR_factor_ref 0.3106
_reflns_number_gt 11110
_reflns_number_total 19870
_reflns_threshold_expression >2sigma(I)
_cod_data_source_file b409459j.txt
_cod_data_source_block B409459j
_cod_original_sg_symbol_H-M P21/c
_cod_database_code 7102730

loop_
_symmetry_equiv_pos_as_xyz
'x, y, z'
'-x, y+1/2, -z+1/2'
'-x, -y, -z'
'x, -y-1/2, z-1/2'

loop_
_atom_site_label
_atom_site_type_symbol
_atom_site_fract_x
_atom_site_fract_y
_atom_site_fract_z
_atom_site_U_iso_or_equiv
_atom_site_adp_type
_atom_site_occupancy
_atom_site_symmetry_multiplicity
_atom_site_calc_flag
_atom_site_refinement_flags
_atom_site_disorder_assembly
_atom_site_disorder_group
Ni1 Ni 0.43028(6) 0.14247(2) 0.33454(4) 0.0425(2) Uani 1 1 d U . .
Ni2 Ni 0.40860(6) -0.07332(3) 0.25781(4) 0.0453(2) Uani 1 1 d U . .
Ni3 Ni 0.23657(5) 0.10348(3) 0.55468(4) 0.0442(2) Uani 1 1 d U . .
Ni4 Ni 0.21641(6) -0.11284(3) 0.47819(4) 0.0479(2) Uani 1 1 d U . .
O1A O 0.1910(3) -0.18037(16) 0.4315(2) 0.0603(13) Uani 1 1 d U . .
O2A O 0.2152(4) -0.21868(16) 0.3461(3) 0.0691(15) Uani 1 1 d U . .
H2A H 0.2501 -0.2098 0.3009 0.104 Uiso 1 1 calc R . .
O3A O 0.3710(3) -0.14395(15) 0.2319(2) 0.0540(12) Uani 1 1 d U . .
O4A O 0.2915(4) -0.20221(16) 0.2582(2) 0.0681(15) Uani 1 1 d U . .
N1A N 0.2673(3) -0.10041(16) 0.4007(2) 0.0426(12) Uani 1 1 d U . .
N2A N 0.3362(3) -0.08614(17) 0.3225(2) 0.0430(12) Uani 1 1 d U . .
C1A C 0.2207(5) -0.1817(2) 0.3830(4) 0.0603(19) Uani 1 1 d U . .
C2A C 0.2646(4) -0.1400(2) 0.3644(3) 0.0463(15) Uani 1 1 d U . .
C3A C 0.3110(4) -0.0689(2) 0.3733(3) 0.0428(15) Uani 1 1 d U . .
H3A H 0.3227 -0.0376 0.3884 0.051 Uiso 1 1 calc R . .
C4A C 0.3050(4) -0.1314(2) 0.3171(3) 0.0468(16) Uani 1 1 d U . .
C5A C 0.3244(5) -0.1620(2) 0.2661(3) 0.0563(18) Uani 1 1 d U . .
O1B O 0.3033(3) -0.04871(16) 0.1864(2) 0.0617(13) Uani 1 1 d U . .
O2B O 0.2331(4) 0.01694(19) 0.1532(2) 0.0783(17) Uani 1 1 d U . .
H2B H 0.2378 0.0600 0.1663 0.118 Uiso 1 1 calc R . .
O3B O 0.3244(3) 0.14775(14) 0.2594(2) 0.0526(12) Uani 1 1 d U . .
O4B O 0.2440(4) 0.10381(17) 0.1829(2) 0.0716(15) Uani 1 1 d U . .
N1B N 0.4201(3) -0.00195(17) 0.2740(2) 0.0442(12) Uani 1 1 d U . .
N2B N 0.4277(3) 0.07417(17) 0.3030(2) 0.0427(12) Uani 1 1 d U . .
C1B C 0.2943(5) -0.0050(2) 0.1893(3) 0.0601(19) Uani 1 1 d U . .
C2B C 0.3552(4) 0.0212(2) 0.2363(3) 0.0445(15) Uani 1 1 d U . .
C3B C 0.4617(4) 0.03047(19) 0.3136(3) 0.0403(14) Uani 1 1 d U . .
H3B H 0.5102 0.0236 0.3458 0.048 Uiso 1 1 calc R . .
C4B C 0.3594(5) 0.0681(2) 0.2540(3) 0.0469(16) Uani 1 1 d U . .
C5B C 0.3055(5) 0.1091(2) 0.2302(3) 0.0518(17) Uani 1 1 d U . .
O1C O 0.4040(3) 0.21441(14) 0.3526(2) 0.0499(11) Uani 1 1 d U . .
O2C O 0.3337(3) 0.25682(13) 0.4128(2) 0.0556(12) Uani 1 1 d U . .
O3C O 0.2250(3) 0.17971(16) 0.5530(2) 0.0532(12) Uani 1 1 d U . .
O4C O 0.2538(3) 0.24201(15) 0.4983(2) 0.0579(12) Uani 1 1 d U . .
H4C H 0.2871 0.2502 0.4522 0.087 Uiso 1 1 calc R . .
N1C N 0.3604(3) 0.13183(16) 0.4017(2) 0.0422(12) Uani 1 1 d U . .
N2C N 0.2902(3) 0.11790(16) 0.4791(2) 0.0430(12) Uani 1 1 d U . .
C1C C 0.3601(5) 0.2177(2) 0.3942(3) 0.0503(17) Uani 1 1 d U . .
C2C C 0.3359(4) 0.1741(2) 0.4220(3) 0.0431(14) Uani 1 1 d U . .
C3C C 0.3314(4) 0.09885(19) 0.4375(3) 0.0391(14) Uani 1 1 d U . .
H3C H 0.3395 0.0658 0.4335 0.047 Uiso 1 1 calc R . .
C4C C 0.2932(4) 0.1660(2) 0.4701(3) 0.0429(14) Uani 1 1 d U . .
C5C C 0.2557(4) 0.1965(2) 0.5095(3) 0.0445(15) Uani 1 1 d U . .
O1D O 0.1095(3) 0.10356(15) 0.5022(2) 0.0527(11) Uani 1 1 d U . .
O2D O 0.0139(3) 0.05516(16) 0.4453(2) 0.0541(12) Uani 1 1 d U . .
O3D O 0.0903(3) -0.09373(15) 0.4322(2) 0.0533(12) Uani 1 1 d U . .
O4D O 0.0059(3) -0.03014(16) 0.4135(2) 0.0538(11) Uani 1 1 d U . .
H4D H 0.0095 0.0121 0.4308 0.081 Uiso 1 1 calc R . .
N1D N 0.2234(3) 0.03268(18) 0.5359(2) 0.0428(12) Uani 1 1 d U . .
N2D N 0.2170(3) -0.04425(18) 0.5074(2) 0.0420(12) Uani 1 1 d U . .
C1D C 0.0862(5) 0.0628(2) 0.4812(3) 0.0528(17) Uani 1 1 d U . .
C2D C 0.1460(4) 0.0241(2) 0.4979(3) 0.0432(14) Uani 1 1 d U . .
C3D C 0.2638(4) -0.0091(2) 0.5393(3) 0.0451(15) Uani 1 1 d U . .
H3D H 0.3206 -0.0135 0.5622 0.054 Uiso 1 1 calc R . .
C4D C 0.1421(4) -0.0236(2) 0.4811(3) 0.0453(15) Uani 1 1 d U . .
C5D C 0.0754(5) -0.0511(3) 0.4390(3) 0.0545(17) Uani 1 1 d U . .
O1E O 0.1677(3) -0.14045(17) 0.5538(2) 0.0600(13) Uani 1 1 d U . .
O2E O 0.2114(3) -0.16656(19) 0.6533(2) 0.0704(15) Uani 1 1 d U . .
O4E O 0.3539(4) -0.17599(18) 0.7306(2) 0.0667(14) Uani 1 1 d U . .
H4E H 0.2837 -0.1726 0.6929 0.100 Uiso 1 1 calc R . .
O3E O 0.4911(3) -0.16581(15) 0.7283(2) 0.0516(11) Uani 1 1 d U . .
N1E N 0.3292(4) -0.13079(17) 0.5371(2) 0.0439(12) Uani 1 1 d U . .
N2E N 0.4543(3) -0.14023(15) 0.6052(2) 0.0415(12) Uani 1 1 d U . .
C1E C 0.2248(5) -0.1515(3) 0.6015(4) 0.0606(19) Uani 1 1 d U . .
C2E C 0.3145(5) -0.1452(2) 0.5936(3) 0.0496(16) Uani 1 1 d U . .
C3E C 0.4128(4) -0.12856(18) 0.5464(3) 0.0399(14) Uani 1 1 d U . .
H3E H 0.4415 -0.1194 0.5141 0.048 Uiso 1 1 calc R . .
C4E C 0.3909(5) -0.1509(2) 0.6355(3) 0.0460(16) Uani 1 1 d U . .
C5E C 0.4147(5) -0.1646(2) 0.7018(3) 0.0515(17) Uani 1 1 d U . .
O1F O 0.1904(3) 0.09989(16) 0.6399(2) 0.0561(12) Uani 1 1 d U . .
O2F O 0.2364(3) 0.08921(19) 0.7444(2) 0.0664(14) Uani 1 1 d U . .
H2F H 0.3067 0.0840 0.7817 0.100 Uiso 1 1 calc R . .
O3F O 0.5156(4) 0.07360(16) 0.8115(2) 0.0569(12) Uani 1 1 d U . .
O4F O 0.3793(4) 0.07712(18) 0.8188(2) 0.0656(14) Uani 1 1 d U . .
N1F N 0.3501(3) 0.09970(17) 0.6181(2) 0.0426(12) Uani 1 1 d U . .
N2F N 0.4761(3) 0.09003(16) 0.6845(2) 0.0405(12) Uani 1 1 d U . .
C1F C 0.2481(5) 0.0944(2) 0.6875(3) 0.0514(17) Uani 1 1 d U . .
C2F C 0.3363(5) 0.0933(2) 0.6783(3) 0.0466(16) Uani 1 1 d U . .
C3F C 0.4351(4) 0.09737(19) 0.6251(3) 0.0413(14) Uani 1 1 d U . .
H3F H 0.4632 0.1007 0.5908 0.050 Uiso 1 1 calc R . .
C4F C 0.4141(4) 0.0876(2) 0.7188(3) 0.0442(15) Uani 1 1 d U . .
C5F C 0.4382(6) 0.0777(2) 0.7878(3) 0.0555(19) Uani 1 1 d U . .
N1 N 0.7087(5) 0.7546(2) 0.7692(3) 0.0720(19) Uani 1 1 d U . .
H1A H 0.6803 0.7786 0.7447 0.086 Uiso 1 1 calc R . .
H1B H 0.7603 0.7505 0.7579 0.086 Uiso 1 1 calc R . .
N2 N 0.3754(5) 0.8242(2) 1.1141(3) 0.074(2) Uani 1 1 d U . .
H2A' H 0.3465 0.8469 1.0876 0.089 Uiso 1 1 calc R . .
H2B' H 0.3756 0.8329 1.1551 0.089 Uiso 1 1 calc R . .
C1 C 0.6586(6) 0.7106(2) 0.7565(4) 0.071(2) Uani 1 1 d U . .
H1A' H 0.6498 0.7028 0.7110 0.086 Uiso 1 1 calc R . .
H1B' H 0.6909 0.6844 0.7807 0.086 Uiso 1 1 calc R . .
C2 C 0.5747(5) 0.7148(2) 0.7743(3) 0.0568(19) Uani 1 1 d U . .
H2A'' H 0.5441 0.6843 0.7667 0.068 Uiso 1 1 calc R . .
H2B'' H 0.5402 0.7391 0.7476 0.068 Uiso 1 1 calc R . .
C3 C 0.5858(5) 0.7287(2) 0.8456(3) 0.0551(19) Uani 1 1 d U . .
H3 H 0.6188 0.7032 0.8720 0.066 Uiso 1 1 calc R . .
C4 C 0.4984(5) 0.7327(2) 0.8629(3) 0.0559(19) Uani 1 1 d U . .
H4A H 0.4658 0.7582 0.8374 0.067 Uiso 1 1 calc R . .
H4B H 0.4670 0.7027 0.8515 0.067 Uiso 1 1 calc R . .
C5 C 0.5032(5) 0.7428(2) 0.9331(3) 0.0585(19) Uani 1 1 d U . .
H5A H 0.5350 0.7170 0.9586 0.070 Uiso 1 1 calc R . .
H5B H 0.5354 0.7725 0.9447 0.070 Uiso 1 1 calc R . .
C6 C 0.4165(5) 0.7474(2) 0.9496(3) 0.0557(18) Uani 1 1 d U . .
H6A H 0.3861 0.7169 0.9404 0.067 Uiso 1 1 calc R . .
H6B H 0.3835 0.7716 0.9217 0.067 Uiso 1 1 calc R . .
C7 C 0.4178(6) 0.7607(2) 1.0183(3) 0.067(2) Uani 1 1 d U . .
H7 H 0.4489 0.7353 1.0460 0.080 Uiso 1 1 calc R . .
C8 C 0.3291(6) 0.7637(3) 1.0308(4) 0.074(2) Uani 1 1 d U . .
H8A H 0.3000 0.7330 1.0205 0.089 Uiso 1 1 calc R . .
H8B H 0.2965 0.7880 1.0028 0.089 Uiso 1 1 calc R . .
C9 C 0.3299(7) 0.7762(3) 1.0997(4) 0.090(3) Uani 1 1 d U . .
H9A H 0.2710 0.7784 1.1063 0.108 Uiso 1 1 calc R . .
H9B H 0.3603 0.7515 1.1282 0.108 Uiso 1 1 calc R . .
C10 C 0.4625(7) 0.8208(3) 1.1052(4) 0.081(3) Uani 1 1 d U . .
H10A H 0.4938 0.7969 1.1346 0.097 Uiso 1 1 calc R . .
H10B H 0.4913 0.8516 1.1153 0.097 Uiso 1 1 calc R . .
C11 C 0.4648(6) 0.8069(2) 1.0366(3) 0.066(2) Uani 1 1 d U . .
H11A H 0.4383 0.8322 1.0074 0.079 Uiso 1 1 calc R . .
H11B H 0.5247 0.8035 1.0325 0.079 Uiso 1 1 calc R . .
C12 C 0.6358(6) 0.7737(2) 0.8574(3) 0.065(2) Uani 1 1 d U . .
H12A H 0.6454 0.7818 0.9029 0.078 Uiso 1 1 calc R . .
H12B H 0.6029 0.7996 0.8331 0.078 Uiso 1 1 calc R . .
C13 C 0.7237(6) 0.7686(3) 0.8375(4) 0.073(2) Uani 1 1 d U . .
H13A H 0.7548 0.7989 0.8440 0.087 Uiso 1 1 calc R . .
H13B H 0.7586 0.7443 0.8639 0.087 Uiso 1 1 calc R . .
O1F1 O 0.7572(14) 0.0219(8) 0.1730(6) 0.381(18) Uiso 0.65 1 d PG A 1
N1F1 N 0.7823(7) 0.0345(4) 0.2795(6) 0.121(5) Uiso 0.65 1 d PG A 1
C1F1 C 0.8051(10) 0.0244(5) 0.2254(7) 0.156(8) Uiso 0.65 1 d PG A 1
C2F1 C 0.6936(7) 0.0434(7) 0.2804(7) 0.125(6) Uiso 0.65 1 d PG A 1
C3F1 C 0.8451(9) 0.0361(8) 0.3383(7) 0.135(10) Uiso 0.65 1 d PG A 1
O2F1 O 0.8809(15) 0.0371(8) 0.2921(10) 0.126(8) Uiso 0.35 1 d PG B 2
N2F1 N 0.7473(15) 0.0196(16) 0.3049(19) 0.31(3) Uiso 0.35 1 d PG B 2
C4F1 C 0.8307(15) 0.0250(11) 0.3248(10) 0.079(9) Uiso 0.35 1 d PG B 2
C5F1 C 0.708(2) 0.028(5) 0.239(2) 0.78(17) Uiso 0.35 1 d PG B 2
C6F1 C 0.695(3) 0.005(2) 0.348(3) 0.38(5) Uiso 0.35 1 d PG B 2
O1F2 O 0.1029(12) 0.1635(7) 0.2997(11) 0.393(15) Uani 1 1 d GU C 2
N1F2 N 0.1057(10) 0.0830(7) 0.2990(6) 0.313(16) Uani 1 1 d GU C 2
C1F2 C 0.1364(9) 0.1255(8) 0.3175(8) 0.224(11) Uani 1 1 d GU C 2
C2F2 C 0.0256(17) 0.0785(9) 0.2533(15) 0.51(3) Uani 1 1 d GU C 2
C3F2 C 0.1517(14) 0.0407(8) 0.3235(11) 0.330(19) Uani 1 1 d GU C 2
N3G N 0.0027(9) 0.6741(4) 0.0219(6) 0.084(4) Uiso 0.50 1 d PG D 1
H3G1 H -0.0305 0.6482 0.0081 0.101 Uiso 0.50 1 calc PR D 1
H3G2 H 0.0584 0.6642 0.0329 0.101 Uiso 0.50 1 calc PR D 1
C1G C -0.0235(10) 0.6945(5) 0.0799(6) 0.106(7) Uiso 0.50 1 d PG D 1
H1G1 H -0.0169 0.6706 0.1140 0.127 Uiso 0.50 1 calc PR D 1
H1G2 H -0.0837 0.7047 0.0693 0.127 Uiso 0.50 1 calc PR D 1
C2G C 0.0359(11) 0.7378(5) 0.1018(5) 0.150(10) Uiso 0.50 1 d PG D 1
H2G1 H 0.0198 0.7525 0.1391 0.180 Uiso 0.50 1 calc PR D 1
H2G2 H 0.0954 0.7267 0.1148 0.180 Uiso 0.50 1 calc PR D 1
C3G C 0.0303(12) 0.7754(4) 0.0487(7) 0.193(15) Uiso 0.50 1 d PGD D 1
H3G H -0.0293 0.7878 0.0382 0.232 Uiso 0.50 1 calc PR D 1
C4G C 0.0494(12) 0.7526(5) -0.0107(6) 0.128(8) Uiso 0.50 1 d PG D 1
H4G1 H 0.0403 0.7761 -0.0453 0.154 Uiso 0.50 1 calc PR D 1
H4G2 H 0.1099 0.7430 -0.0023 0.154 Uiso 0.50 1 calc PR D 1
C5G C -0.0059(11) 0.7097(5) -0.0320(5) 0.136(9) Uiso 0.50 1 d PG D 1
H5G1 H 0.0115 0.6948 -0.0687 0.164 Uiso 0.50 1 calc PR D 1
H5G2 H -0.0661 0.7196 -0.0453 0.164 Uiso 0.50 1 calc PR D 1
C6G C 0.0897(18) 0.8165(6) 0.0712(10) 0.38(4) Uiso 0.50 1 d PGD D 1
H6G1 H 0.0604 0.8469 0.0588 0.455 Uiso 0.50 1 calc PR D 1
H6G2 H 0.1405 0.8148 0.0521 0.455 Uiso 0.50 1 calc PR D 1
N4G N -0.0246(15) 0.8975(11) 0.3110(11) 0.241(15) Uiso 0.50 1 d PG D 1
H4G3 H -0.0686 0.9039 0.3310 0.289 Uiso 0.50 1 calc PR D 1
H4G4 H 0.0250 0.8968 0.3414 0.289 Uiso 0.50 1 calc PR D 1
C7G C -0.0190(17) 0.9368(8) 0.2643(14) 0.25(2) Uiso 0.50 1 d PG D 1
H7G1 H -0.0094 0.9676 0.2864 0.302 Uiso 0.50 1 calc PR D 1
H7G2 H -0.0724 0.9388 0.2317 0.302 Uiso 0.50 1 calc PR D 1
C8G C 0.0574(18) 0.9246(7) 0.2329(11) 0.27(2) Uiso 0.50 1 d PG D 1
H8G1 H 0.0624 0.9492 0.2013 0.320 Uiso 0.50 1 calc PR D 1
H8G2 H 0.1107 0.9248 0.2657 0.320 Uiso 0.50 1 calc PR D 1
C9G C 0.0467(15) 0.8755(9) 0.1999(9) 0.29(2) Uiso 0.50 1 d PGD D 1
H9G H -0.0052 0.8767 0.1650 0.343 Uiso 0.50 1 calc PR D 1
C10G C 0.0334(18) 0.8376(7) 0.2469(14) 0.25(2) Uiso 0.50 1 d PG D 1
H10C H 0.0213 0.8071 0.2244 0.300 Uiso 0.50 1 calc PR D 1
H10D H 0.0865 0.8338 0.2794 0.300 Uiso 0.50 1 calc PR D 1
C11G C -0.0390(19) 0.8493(10) 0.2793(16) 0.61(7) Uiso 0.50 1 d PG D 1
H11C H -0.0426 0.8248 0.3115 0.737 Uiso 0.50 1 calc PR D 1
H11D H -0.0935 0.8493 0.2478 0.737 Uiso 0.50 1 calc PR D 1
C12G C 0.1227(19) 0.8645(12) 0.1708(13) 0.370 Uiso 0.50 1 d PGD D 1
H12C H 0.1758 0.8681 0.2032 0.444 Uiso 0.50 1 calc PR D 1
H12D H 0.1244 0.8869 0.1360 0.444 Uiso 0.50 1 calc PR D 1
C13G C 0.116(2) 0.8129(10) 0.1446(12) 0.32(3) Uiso 0.50 1 d PD D 1
H13C H 0.0735 0.7947 0.1615 0.381 Uiso 0.50 1 calc PR D 1
H13D H 0.1720 0.7967 0.1571 0.381 Uiso 0.50 1 calc PR D 1
N3H N -0.0051(10) 0.6716(6) -0.0285(10) 0.124(6) Uiso 0.50 1 d PG . 2
H3H1 H 0.0233 0.6446 -0.0126 0.148 Uiso 0.50 1 calc PR . 2
H3H2 H -0.0624 0.6662 -0.0326 0.148 Uiso 0.50 1 calc PR . 2
C1H C 0.0129(11) 0.6819(10) -0.0930(9) 0.368 Uiso 0.50 1 d PG . 2
H1H1 H -0.0070 0.6554 -0.1224 0.441 Uiso 0.50 1 calc PR . 2
H1H2 H 0.0747 0.6861 -0.0900 0.441 Uiso 0.50 1 calc PR . 2
C2H C -0.0362(12) 0.7283(12) -0.1172(12) 0.52(6) Uiso 0.50 1 d PG . 2
H2H1 H -0.0255 0.7363 -0.1594 0.627 Uiso 0.50 1 calc PR . 2
H2H2 H -0.0980 0.7227 -0.1221 0.627 Uiso 0.50 1 calc PR . 2
C3H C -0.0101(12) 0.7697(8) -0.0729(18) 0.36(3) Uiso 0.50 1 d PG . 2
H3H H 0.0517 0.7762 -0.0701 0.433 Uiso 0.50 1 calc PR . 2
C4H C -0.0226(12) 0.7567(7) -0.0080(17) 0.54(6) Uiso 0.50 1 d PG . 2
H4H1 H -0.0017 0.7830 0.0214 0.653 Uiso 0.50 1 calc PR . 2
H4H2 H -0.0843 0.7531 -0.0097 0.653 Uiso 0.50 1 calc PR . 2
C5H C 0.0218(11) 0.7120(8) 0.0181(9) 0.205(16) Uiso 0.50 1 d PG . 2
H5H1 H 0.0071 0.7043 0.0591 0.246 Uiso 0.50 1 calc PR . 2
H5H2 H 0.0842 0.7165 0.0253 0.246 Uiso 0.50 1 calc PR . 2
C6H C -0.0604(15) 0.8135(10) -0.099(3) 0.62(7) Uiso 0.50 1 d PG . 2
H6H1 H -0.1131 0.8012 -0.1266 0.740 Uiso 0.50 1 calc PR . 2
H6H2 H -0.0273 0.8279 -0.1281 0.740 Uiso 0.50 1 calc PR . 2
C13H C 0.905(2) 0.864(3) -0.057(4) 0.48(5) Uiso 0.50 1 d PRD . 2
H13E H 0.9402 0.8673 -0.0138 0.574 Uiso 0.50 1 calc PR . 2
H13F H 0.9048 0.8936 -0.0805 0.574 Uiso 0.50 1 calc PR . 2
N4H N 0.704(2) 0.9437(10) 0.0613(18) 0.31(2) Uiso 0.50 1 d PG . .
H4H3 H 0.6982 0.9650 0.0923 0.376 Uiso 0.50 1 calc PR . .
H4H4 H 0.6509 0.9387 0.0362 0.376 Uiso 0.50 1 calc PR . .
C7H C 0.7374(18) 0.8976(11) 0.0921(10) 0.31(3) Uiso 0.50 1 d PG . .
H7H1 H 0.6973 0.8845 0.1166 0.378 Uiso 0.50 1 calc PR . .
H7H2 H 0.7932 0.9025 0.1211 0.378 Uiso 0.50 1 calc PR . .
C8H C 0.7466(13) 0.8631(7) 0.0374(10) 0.116(7) Uiso 0.50 1 d PG . .
H8H1 H 0.7690 0.8324 0.0559 0.139 Uiso 0.50 1 calc PR . .
H8H2 H 0.6898 0.8573 0.0103 0.139 Uiso 0.50 1 calc PR . .
C9H C 0.8054(13) 0.8821(11) -0.0032(12) 0.29(3) Uiso 0.50 1 d PG . .
H9H H 0.8634 0.8861 0.0241 0.348 Uiso 0.50 1 calc PR . .
C10H C 0.774(3) 0.9297(11) -0.0288(15) 0.61(7) Uiso 0.50 1 d PG . .
H10E H 0.8145 0.9430 -0.0526 0.737 Uiso 0.50 1 calc PR . .
H10F H 0.7186 0.9255 -0.0589 0.737 Uiso 0.50 1 calc PR . .
C11H C 0.762(3) 0.9646(8) 0.021(2) 0.60(7) Uiso 0.50 1 d PG . .
H11E H 0.7368 0.9941 0.0008 0.715 Uiso 0.50 1 calc PR . .
H11F H 0.8180 0.9724 0.0483 0.715 Uiso 0.50 1 calc PR . .
C12H C 0.8113(18) 0.8469(16) -0.0554(17) 0.64(8) Uiso 0.50 1 d PGD . .
H12E H 0.7698 0.8530 -0.0954 0.768 Uiso 0.50 1 calc PR . 2
H12F H 0.8082 0.8136 -0.0422 0.768 Uiso 0.50 1 calc PR . 2
O1M1 O 0.543(2) 0.0508(10) 0.1715(14) 0.41(3) Uani 0.50 1 d PDU . .
C1M1 C 0.529(2) 0.0730(7) 0.1167(9) 0.123(10) Uani 0.50 1 d PDU . .
C2M1 C 0.507(3) 0.1197(8) 0.1199(11) 0.180(15) Uani 0.50 1 d PDU . .
O1W O 1.2841(10) 0.8897(5) 0.0363(8) 0.150(6) Uani 0.57 1 d PU . .
O2W O 0.8616(9) 0.7457(7) 0.7305(10) 0.152(8) Uani 0.49 1 d PU . .
O3W O 0.0455(14) 0.8760(8) 0.6476(11) 0.124(8) Uani 0.36 1 d PU . .
O1M2 O 0.129(2) 0.8196(12) 0.8065(16) 0.38(3) Uani 0.50 1 d PDU . .
C1M2 C 0.173(3) 0.8455(15) 0.855(2) 0.23(2) Uani 0.50 1 d PDU . .
C2M2 C 0.262(2) 0.8429(11) 0.8618(19) 0.24(2) Uani 0.50 1 d PDU . .

loop_
_atom_site_aniso_label
_atom_site_aniso_U_11
_atom_site_aniso_U_22
_atom_site_aniso_U_33
_atom_site_aniso_U_23
_atom_site_aniso_U_13
_atom_site_aniso_U_12
Ni1 0.0575(5) 0.0264(4) 0.0448(5) 0.0025(3) 0.0136(4) -0.0002(4)
Ni2 0.0620(6) 0.0307(4) 0.0418(5) -0.0077(3) 0.0081(4) -0.0004(4)
Ni3 0.0464(5) 0.0371(4) 0.0515(5) -0.0045(3) 0.0157(4) -0.0024(4)
Ni4 0.0479(5) 0.0369(4) 0.0598(5) 0.0009(4) 0.0134(4) -0.0046(4)
O1A 0.068(3) 0.040(3) 0.076(3) -0.006(2) 0.022(3) -0.008(2)
O2A 0.093(4) 0.039(3) 0.079(3) -0.012(2) 0.026(3) -0.021(3)
O3A 0.072(3) 0.037(2) 0.053(3) -0.015(2) 0.014(3) -0.002(2)
O4A 0.094(4) 0.035(2) 0.075(3) -0.020(2) 0.016(3) -0.012(3)
N1A 0.043(3) 0.029(2) 0.053(3) -0.006(2) 0.005(2) 0.000(2)
N2A 0.053(3) 0.031(2) 0.045(3) -0.008(2) 0.009(3) 0.002(2)
C1A 0.063(5) 0.036(4) 0.078(5) -0.006(3) 0.007(4) -0.010(3)
C2A 0.050(4) 0.032(3) 0.056(4) -0.004(3) 0.007(3) -0.004(3)
C3A 0.050(4) 0.026(3) 0.048(4) -0.002(3) 0.001(3) 0.001(3)
C4A 0.051(4) 0.024(3) 0.063(4) -0.002(3) 0.008(3) -0.001(3)
C5A 0.069(5) 0.037(4) 0.057(4) -0.014(3) 0.001(4) 0.004(3)
O1B 0.083(4) 0.040(3) 0.053(3) -0.008(2) -0.005(3) -0.001(2)
O2B 0.091(4) 0.055(3) 0.070(3) -0.004(3) -0.025(3) 0.006(3)
O3B 0.065(3) 0.031(2) 0.062(3) 0.008(2) 0.012(2) -0.003(2)
O4B 0.088(4) 0.046(3) 0.068(3) 0.006(2) -0.014(3) 0.010(3)
N1B 0.054(3) 0.031(3) 0.047(3) -0.001(2) 0.010(3) -0.001(2)
N2B 0.055(3) 0.034(3) 0.039(3) 0.004(2) 0.012(3) 0.001(2)
C1B 0.079(5) 0.044(4) 0.051(4) 0.004(3) -0.002(4) 0.002(4)
C2B 0.059(4) 0.033(3) 0.040(3) -0.002(3) 0.006(3) -0.002(3)
C3B 0.053(4) 0.027(3) 0.039(3) -0.002(2) 0.006(3) 0.001(3)
C4B 0.063(4) 0.037(3) 0.040(3) 0.004(3) 0.011(3) 0.003(3)
C5B 0.065(5) 0.040(4) 0.050(4) 0.006(3) 0.011(4) -0.004(3)
O1C 0.067(3) 0.029(2) 0.056(3) 0.0046(19) 0.019(2) 0.000(2)
O2C 0.078(3) 0.021(2) 0.070(3) -0.001(2) 0.022(3) -0.001(2)
O3C 0.055(3) 0.045(3) 0.061(3) -0.013(2) 0.017(2) 0.001(2)
O4C 0.069(3) 0.034(2) 0.072(3) -0.005(2) 0.017(3) 0.009(2)
N1C 0.058(3) 0.023(2) 0.044(3) -0.001(2) 0.005(2) 0.002(2)
N2C 0.049(3) 0.028(2) 0.051(3) -0.002(2) 0.009(3) -0.001(2)
C1C 0.063(5) 0.023(3) 0.063(4) -0.001(3) 0.010(4) 0.002(3)
C2C 0.048(4) 0.035(3) 0.045(3) 0.000(3) 0.008(3) -0.001(3)
C3C 0.051(4) 0.024(3) 0.044(3) 0.000(2) 0.014(3) -0.001(3)
C4C 0.044(4) 0.028(3) 0.053(4) -0.008(3) 0.002(3) 0.001(3)
C5C 0.044(4) 0.032(3) 0.056(4) -0.005(3) 0.007(3) -0.003(3)
O1D 0.050(3) 0.039(2) 0.069(3) -0.010(2) 0.014(2) -0.002(2)
O2D 0.047(3) 0.045(3) 0.068(3) -0.002(2) 0.007(2) -0.002(2)
O3D 0.051(3) 0.033(2) 0.075(3) -0.010(2) 0.010(2) -0.006(2)
O4D 0.044(3) 0.049(3) 0.066(3) -0.007(2) 0.007(2) -0.003(2)
N1D 0.040(3) 0.042(3) 0.048(3) 0.002(2) 0.014(2) 0.000(2)
N2D 0.034(3) 0.043(3) 0.050(3) -0.002(2) 0.011(2) -0.001(2)
C1D 0.047(4) 0.056(4) 0.059(4) -0.002(3) 0.019(4) -0.006(3)
C2D 0.034(3) 0.042(3) 0.056(4) 0.001(3) 0.014(3) 0.000(3)
C3D 0.040(4) 0.045(4) 0.053(4) 0.003(3) 0.015(3) -0.004(3)
C4D 0.041(4) 0.039(3) 0.057(4) -0.004(3) 0.013(3) -0.009(3)
C5D 0.049(4) 0.062(5) 0.054(4) 0.002(3) 0.012(3) -0.007(4)
O1E 0.054(3) 0.055(3) 0.075(3) 0.006(3) 0.022(3) -0.004(2)
O2E 0.066(3) 0.078(4) 0.074(3) 0.026(3) 0.032(3) -0.007(3)
O4E 0.075(4) 0.069(3) 0.059(3) 0.012(3) 0.023(3) -0.011(3)
O3E 0.066(3) 0.041(2) 0.049(3) 0.006(2) 0.018(2) -0.005(2)
N1E 0.053(4) 0.032(3) 0.048(3) 0.004(2) 0.015(3) -0.005(2)
N2E 0.058(3) 0.024(2) 0.046(3) 0.000(2) 0.020(3) 0.000(2)
C1E 0.058(5) 0.053(4) 0.077(5) 0.007(4) 0.027(4) -0.006(4)
C2E 0.066(5) 0.032(3) 0.054(4) 0.000(3) 0.019(4) -0.007(3)
C3E 0.053(4) 0.023(3) 0.047(3) -0.001(2) 0.020(3) 0.001(3)
C4E 0.066(5) 0.030(3) 0.045(3) 0.000(3) 0.020(3) 0.001(3)
C5E 0.070(5) 0.035(3) 0.055(4) 0.007(3) 0.026(4) -0.006(3)
O1F 0.055(3) 0.054(3) 0.065(3) -0.007(2) 0.026(3) -0.002(2)
O2F 0.073(4) 0.075(3) 0.059(3) -0.013(3) 0.032(3) -0.013(3)
O3F 0.080(4) 0.048(3) 0.042(3) -0.007(2) 0.012(3) 0.000(3)
O4F 0.084(4) 0.068(3) 0.050(3) -0.002(2) 0.026(3) -0.006(3)
N1F 0.052(3) 0.033(3) 0.045(3) -0.003(2) 0.016(3) -0.002(2)
N2F 0.055(3) 0.027(2) 0.041(3) -0.006(2) 0.014(3) -0.001(2)
C1F 0.060(5) 0.044(4) 0.057(4) -0.003(3) 0.026(4) -0.005(3)
C2F 0.062(5) 0.032(3) 0.048(4) -0.012(3) 0.018(3) -0.010(3)
C3F 0.055(4) 0.028(3) 0.043(3) -0.005(2) 0.015(3) -0.004(3)
C4F 0.057(4) 0.030(3) 0.046(4) -0.004(3) 0.014(3) -0.001(3)
C5F 0.084(6) 0.038(4) 0.048(4) -0.011(3) 0.021(4) -0.006(4)
N1 0.094(5) 0.044(3) 0.085(5) 0.022(3) 0.035(4) 0.015(3)
N2 0.129(7) 0.049(4) 0.051(4) -0.007(3) 0.032(4) -0.001(4)
C1 0.105(7) 0.033(3) 0.079(5) 0.010(3) 0.028(5) 0.013(4)
C2 0.084(6) 0.034(3) 0.057(4) 0.004(3) 0.024(4) 0.004(3)
C3 0.087(6) 0.034(3) 0.041(4) 0.010(3) 0.007(4) 0.004(3)
C4 0.089(6) 0.036(3) 0.042(4) -0.001(3) 0.011(4) 0.006(4)
C5 0.085(6) 0.044(4) 0.043(4) -0.004(3) 0.005(4) 0.004(4)
C6 0.086(6) 0.043(4) 0.038(3) -0.001(3) 0.012(4) 0.002(4)
C7 0.114(7) 0.039(4) 0.048(4) -0.001(3) 0.020(4) 0.006(4)
C8 0.110(7) 0.056(5) 0.065(5) -0.012(4) 0.041(5) -0.022(5)
C9 0.147(9) 0.066(5) 0.068(5) -0.015(4) 0.048(6) -0.023(6)
C10 0.123(8) 0.052(5) 0.063(5) -0.007(4) 0.012(5) 0.013(5)
C11 0.090(6) 0.047(4) 0.055(4) -0.015(3) 0.003(4) 0.000(4)
C12 0.110(7) 0.039(4) 0.044(4) 0.005(3) 0.013(4) -0.006(4)
C13 0.086(6) 0.046(4) 0.087(6) 0.029(4) 0.020(5) 0.001(4)
O1F2 0.33(3) 0.29(2) 0.56(4) 0.05(3) 0.10(3) 0.14(2)
N1F2 0.24(3) 0.28(3) 0.43(4) 0.10(3) 0.10(3) -0.03(2)
C1F2 0.156(18) 0.22(2) 0.32(3) 0.03(3) 0.109(19) 0.004(19)
C2F2 0.29(4) 0.64(7) 0.49(5) 0.27(5) -0.18(4) -0.03(4)
C3F2 0.31(4) 0.49(5) 0.23(2) -0.01(3) 0.13(3) -0.08(3)
O1M1 0.55(6) 0.32(4) 0.52(5) -0.09(4) 0.49(5) -0.12(4)
C1M1 0.23(3) 0.069(13) 0.071(12) 0.023(10) 0.039(16) 0.053(16)
C2M1 0.33(4) 0.12(2) 0.079(15) -0.010(14) 0.02(2) 0.05(3)
O1W 0.126(12) 0.113(11) 0.190(15) 0.059(10) -0.016(11) 0.063(9)
O2W 0.079(10) 0.162(15) 0.25(2) 0.080(14) 0.109(12) 0.033(10)
O3W 0.098(15) 0.137(18) 0.140(18) 0.061(15) 0.034(14) 0.014(14)
O1M2 0.52(6) 0.33(4) 0.31(4) 0.11(3) 0.12(4) 0.38(4)
C1M2 0.22(4) 0.16(4) 0.31(6) 0.05(4) 0.02(4) -0.05(4)
C2M2 0.28(5) 0.12(2) 0.36(5) 0.14(3) 0.18(4) 0.06(3)

loop_
_atom_type_symbol
_atom_type_description
_atom_type_scat_dispersion_real
_atom_type_scat_dispersion_imag
_atom_type_scat_source
C C 0.0033 0.0016 'International Tables Vol C Tables 4.2.6.8 and 6.1.1.4'
H H 0.0000 0.0000 'International Tables Vol C Tables 4.2.6.8 and 6.1.1.4'
N N 0.0061 0.0033 'International Tables Vol C Tables 4.2.6.8 and 6.1.1.4'
O O 0.0106 0.0060 'International Tables Vol C Tables 4.2.6.8 and 6.1.1.4'
Ni Ni 0.3393 1.1124 'International Tables Vol C Tables 4.2.6.8 and 6.1.1.4'

loop_
_geom_angle_atom_site_label_1
_geom_angle_atom_site_label_2
_geom_angle_atom_site_label_3
_geom_angle
_geom_angle_site_symmetry_1
_geom_angle_site_symmetry_3
N2E Ni1 N1C 96.1(2) 3_656 .
N2E Ni1 N2B 97.8(2) 3_656 .
N1C Ni1 N2B 97.03(19) . .
N2E Ni1 O3B 169.19(19) 3_656 .
N1C Ni1 O3B 94.73(19) . .
N2B Ni1 O3B 81.57(19) . .
N2E Ni1 O1C 95.83(18) 3_656 .
N1C Ni1 O1C 81.37(18) . .
N2B Ni1 O1C 166.4(2) . .
O3B Ni1 O1C 85.07(17) . .
N2E Ni1 O3E 80.47(19) 3_656 3_656
N1C Ni1 O3E 169.72(18) . 3_656
N2B Ni1 O3E 93.04(18) . 3_656
O3B Ni1 O3E 88.78(19) . 3_656
O1C Ni1 O3E 89.33(17) . 3_656
N2A Ni2 N1B 95.89(19) . .
N2A Ni2 N2F 96.7(2) . 3_656
N1B Ni2 N2F 94.9(2) . 3_656
N2A Ni2 O3F 169.50(18) . 3_656
N1B Ni2 O3F 94.55(19) . 3_656
N2F Ni2 O3F 81.3(2) 3_656 3_656
N2A Ni2 O3A 80.89(19) . .
N1B Ni2 O3A 168.4(2) . .
N2F Ni2 O3A 96.49(19) 3_656 .
O3F Ni2 O3A 89.08(18) 3_656 .
N2A Ni2 O1B 94.2(2) . .
N1B Ni2 O1B 80.36(19) . .
N2F Ni2 O1B 168.6(2) 3_656 .
O3F Ni2 O1B 88.7(2) 3_656 .
O3A Ni2 O1B 88.76(18) . .
N1F Ni3 N2C 94.5(2) . .
N1F Ni3 N1D 97.0(2) . .
N2C Ni3 N1D 94.64(19) . .
N1F Ni3 O1D 170.05(19) . .
N2C Ni3 O1D 95.4(2) . .
N1D Ni3 O1D 81.20(19) . .
N1F Ni3 O1F 81.0(2) . .
N2C Ni3 O1F 169.93(19) . .
N1D Ni3 O1F 94.83(19) . .
O1D Ni3 O1F 89.41(19) . .
N1F Ni3 O3C 97.20(18) . .
N2C Ni3 O3C 80.62(18) . .
N1D Ni3 O3C 165.3(2) . .
O1D Ni3 O3C 85.40(17) . .
O1F Ni3 O3C 91.00(17) . .
N2D Ni4 N1A 96.51(19) . .
N2D Ni4 N1E 95.6(2) . .
N1A Ni4 N1E 95.6(2) . .
N2D Ni4 O1E 95.23(19) . .
N1A Ni4 O1E 168.12(19) . .
N1E Ni4 O1E 81.5(2) . .
N2D Ni4 O3D 81.06(18) . .
N1A Ni4 O3D 94.6(2) . .
N1E Ni4 O3D 169.60(19) . .
O1E Ni4 O3D 89.0(2) . .
N2D Ni4 O1A 167.0(2) . .
N1A Ni4 O1A 80.71(19) . .
N1E Ni4 O1A 97.3(2) . .
O1E Ni4 O1A 88.23(19) . .
O3D Ni4 O1A 86.49(18) . .
C1A O1A Ni4 110.7(4) . .
C5A O3A Ni2 113.2(4) . .
C3A N1A C2A 104.2(5) . .
C3A N1A Ni4 144.2(4) . .
C2A N1A Ni4 111.2(4) . .
C3A N2A C4A 104.1(5) . .
C3A N2A Ni2 144.6(4) . .
C4A N2A Ni2 111.1(4) . .
O1A C1A O2A 123.6(7) . .
O1A C1A C2A 119.9(6) . .
O2A C1A C2A 116.6(7) . .
C4A C2A N1A 109.1(5) . .
C4A C2A C1A 133.6(6) . .
N1A C2A C1A 117.3(6) . .
N2A C3A N1A 113.3(5) . .
C2A C4A N2A 109.3(5) . .
C2A C4A C5A 131.9(6) . .
N2A C4A C5A 118.6(6) . .
O4A C5A O3A 124.8(6) . .
O4A C5A C4A 118.9(7) . .
O3A C5A C4A 116.2(6) . .
C1B O1B Ni2 111.5(4) . .
C5B O3B Ni1 113.3(4) . .
C3B N1B C2B 105.8(5) . .
C3B N1B Ni2 143.2(4) . .
C2B N1B Ni2 110.2(4) . .
C3B N2B C4B 104.3(5) . .
C3B N2B Ni1 145.9(4) . .
C4B N2B Ni1 109.4(4) . .
O1B C1B O2B 122.1(7) . .
O1B C1B C2B 118.1(6) . .
O2B C1B C2B 119.8(6) . .
N1B C2B C4B 108.3(6) . .
N1B C2B C1B 119.6(6) . .
C4B C2B C1B 132.0(6) . .
N1B C3B N2B 113.0(6) . .
N2B C4B C2B 108.6(6) . .
N2B C4B C5B 119.3(6) . .
C2B C4B C5B 132.1(6) . .
O3B C5B O4B 124.5(6) . .
O3B C5B C4B 116.4(6) . .
O4B C5B C4B 119.1(6) . .
C1C O1C Ni1 111.4(4) . .
C5C O3C Ni3 110.2(4) . .
C3C N1C C2C 105.3(5) . .
C3C N1C Ni1 144.7(4) . .
C2C N1C Ni1 109.9(4) . .
C3C N2C C4C 105.4(5) . .
C3C N2C Ni3 144.1(4) . .
C4C N2C Ni3 110.1(4) . .
O1C C1C O2C 124.2(6) . .
O1C C1C C2C 117.9(5) . .
O2C C1C C2C 117.9(6) . .
N1C C2C C4C 108.8(5) . .
N1C C2C C1C 119.4(6) . .
C4C C2C C1C 131.8(6) . .
N2C C3C N1C 112.6(5) . .
N2C C4C C2C 107.9(5) . .
N2C C4C C5C 118.6(6) . .
C2C C4C C5C 133.5(6) . .
O3C C5C O4C 121.1(6) . .
O3C C5C C4C 120.3(6) . .
O4C C5C C4C 118.6(6) . .
C1D O1D Ni3 111.7(4) . .
C5D O3D Ni4 112.2(4) . .
C3D N1D C2D 104.2(5) . .
C3D N1D Ni3 145.3(4) . .
C2D N1D Ni3 109.7(4) . .
C3D N2D C4D 104.4(5) . .
C3D N2D Ni4 145.7(4) . .
C4D N2D Ni4 109.7(4) . .
O1D C1D O2D 122.5(7) . .
O1D C1D C2D 117.8(6) . .
O2D C1D C2D 119.7(6) . .
N1D C2D C4D 108.3(5) . .
N1D C2D C1D 119.3(6) . .
C4D C2D C1D 132.4(6) . .
N1D C3D N2D 114.2(6) . .
N2D C4D C2D 108.8(5) . .
N2D C4D C5D 119.9(6) . .
C2D C4D C5D 131.2(6) . .
O3D C5D O4D 124.7(7) . .
O3D C5D C4D 116.9(6) . .
O4D C5D C4D 118.4(6) . .
C1E O1E Ni4 113.5(4) . .
C5E O3E Ni1 110.9(4) . 3_656
C3E N1E C2E 104.2(5) . .
C3E N1E Ni4 145.4(4) . .
C2E N1E Ni4 109.5(5) . .
C3E N2E C4E 103.7(5) . .
C3E N2E Ni1 144.8(4) . 3_656
C4E N2E Ni1 111.2(4) . 3_656
O2E C1E O1E 125.3(7) . .
O2E C1E C2E 119.4(7) . .
O1E C1E C2E 115.3(6) . .
N1E C2E C4E 109.1(6) . .
N1E C2E C1E 119.6(7) . .
C4E C2E C1E 131.3(6) . .
N1E C3E N2E 114.7(5) . .
N2E C4E C2E 108.3(6) . .
N2E C4E C5E 117.8(6) . .
C2E C4E C5E 133.8(6) . .
O3E C5E O4E 122.7(6) . .
O3E C5E C4E 119.3(6) . .
O4E C5E C4E 117.9(7) . .
C1F O1F Ni3 112.7(4) . .
C5F O3F Ni2 112.5(4) . 3_656
C3F N1F C2F 104.4(5) . .
C3F N1F Ni3 145.3(4) . .
C2F N1F Ni3 110.0(4) . .
C3F N2F C4F 105.2(5) . .
C3F N2F Ni2 145.1(4) . 3_656
C4F N2F Ni2 109.1(4) . 3_656
O1F C1F O2F 124.7(7) . .
O1F C1F C2F 117.7(6) . .
O2F C1F C2F 117.7(7) . .
N1F C2F C4F 108.1(6) . .
N1F C2F C1F 118.4(6) . .
C4F C2F C1F 133.5(6) . .
N2F C3F N1F 113.7(5) . .
N2F C4F C2F 108.6(5) . .
N2F C4F C5F 119.3(6) . .
C2F C4F C5F 132.0(6) . .
O3F C5F O4F 125.0(7) . .
O3F C5F C4F 117.1(7) . .
O4F C5F C4F 117.8(8) . .
C1 N1 C13 111.8(6) . .
C10 N2 C9 110.2(7) . .
C2 C1 N1 112.0(6) . .
C1 C2 C3 110.8(7) . .
C12 C3 C4 112.6(6) . .
C12 C3 C2 109.1(5) . .
C4 C3 C2 109.7(6) . .
C5 C4 C3 113.4(6) . .
C6 C5 C4 113.2(6) . .
C5 C6 C7 115.2(7) . .
C8 C7 C11 110.0(6) . .
C8 C7 C6 111.5(7) . .
C11 C7 C6 111.7(6) . .
C7 C8 C9 111.9(8) . .
N2 C9 C8 107.8(6) . .
N2 C10 C11 111.3(7) . .
C7 C11 C10 111.0(7) . .
C3 C12 C13 110.9(6) . .
N1 C13 C12 109.2(7) . .
C1F1 N1F1 C3F1 120.7 . .
C1F1 N1F1 C2F1 120.2 . .
C3F1 N1F1 C2F1 119.1 . .
O1F1 C1F1 N1F1 126.0 . .
C4F1 N2F1 C6F1 120.7 . .
C4F1 N2F1 C5F1 120.2 . .
C6F1 N2F1 C5F1 119.1 . .
O2F1 C4F1 N2F1 126.0 . .
C1F2 N1F2 C3F2 120.7 . .
C1F2 N1F2 C2F2 120.2 . .
C3F2 N1F2 C2F2 119.1 . .
O1F2 C1F2 N1F2 126.0 . .
C1G N3G C5G 112.5 . .
N3G C1G C2G 106.8 . .
C3G C2G C1G 112.1 . .
C6G C3G C4G 111.6 . .
C6G C3G C2G 110.7 . .
C4G C3G C2G 109.9 . .
C5G C4G C3G 112.6 . .
C4G C5G N3G 110.1 . .
C3G C6G C13G 107.1(12) . .
C7G N4G C11G 112.5 . .
N4G C7G C8G 106.8 . .
C9G C8G C7G 112.1 . .
C12G C9G C10G 111.6 . .
C12G C9G C8G 110.7 . .
C10G C9G C8G 109.9 . .
C11G C10G C9G 112.6 . .
C10G C11G N4G 110.1 . .
C9G C12G C13G 110.3(14) . .
C12G C13G C6G 106.9(16) . .
C1H N3H C5H 112.5 . .
N3H C1H C2H 106.8 . .
C3H C2H C1H 112.6 . .
C4H C3H C2H 109.1 . .
C4H C3H C6H 112.5 . .
C2H C3H C6H 109.8 . .
C5H C4H C3H 114.1 . .
C4H C5H N3H 109.7 . .
C3H C6H C13H 129.5 . 1_455
C12H C13H C6H 100(3) . 1_655
C7H N4H C11H 112.5 . .
N4H C7H C8H 106.8 . .
C9H C8H C7H 112.6 . .
C10H C9H C8H 109.0 . .
C10H C9H C12H 112.5 . .
C8H C9H C12H 109.9 . .
C11H C10H C9H 114.1 . .
C10H C11H N4H 109.7 . .
C9H C12H C13H 92(3) . .
O1M1 C1M1 C2M1 114.1(17) . .
O1M2 C1M2 C2M2 114(2) . .

loop_
_geom_bond_atom_site_label_1
_geom_bond_atom_site_label_2
_geom_bond_distance
_geom_bond_site_symmetry_2
Ni1 N2E 2.032(6) 3_656
Ni1 N1C 2.038(5) .
Ni1 N2B 2.048(5) .
Ni1 O3B 2.097(5) .
Ni1 O1C 2.133(4) .
Ni1 O3E 2.147(4) 3_656
Ni2 N2A 2.034(5) .
Ni2 N1B 2.052(5) .
Ni2 N2F 2.059(5) 3_656
Ni2 O3F 2.122(5) 3_656
Ni2 O3A 2.129(4) .
Ni2 O1B 2.153(5) .
Ni3 N1F 2.041(6) .
Ni3 N2C 2.042(5) .
Ni3 N1D 2.047(5) .
Ni3 O1D 2.117(5) .
Ni3 O1F 2.130(5) .
Ni3 O3C 2.166(4) .
Ni4 N2D 2.041(5) .
Ni4 N1A 2.043(5) .
Ni4 N1E 2.049(6) .
Ni4 O1E 2.106(5) .
Ni4 O3D 2.132(5) .
Ni4 O1A 2.160(5) .
O1A C1A 1.241(9) .
O2A C1A 1.308(8) .
O3A C5A 1.267(8) .
O4A C5A 1.252(8) .
N1A C3A 1.349(8) .
N1A C2A 1.364(7) .
N2A C3A 1.338(8) .
N2A C4A 1.370(7) .
C1A C2A 1.476(9) .
C2A C4A 1.345(9) .
C4A C5A 1.485(9) .
O1B C1B 1.250(8) .
O2B C1B 1.279(8) .
O3B C5B 1.267(7) .
O4B C5B 1.272(8) .
N1B C3B 1.335(7) .
N1B C2B 1.351(8) .
N2B C3B 1.352(7) .
N2B C4B 1.367(8) .
C1B C2B 1.457(9) .
C2B C4B 1.379(8) .
C4B C5B 1.475(9) .
O1C C1C 1.259(8) .
O2C C1C 1.280(7) .
O3C C5C 1.244(7) .
O4C C5C 1.311(7) .
N1C C3C 1.357(7) .
N1C C2C 1.360(7) .
N2C C3C 1.339(7) .
N2C C4C 1.379(7) .
C1C C2C 1.462(8) .
C2C C4C 1.382(9) .
C4C C5C 1.431(8) .
O1D C1D 1.267(8) .
O2D C1D 1.272(8) .
O3D C5D 1.244(8) .
O4D C5D 1.283(8) .
N1D C3D 1.345(8) .
N1D C2D 1.361(8) .
N2D C3D 1.346(8) .
N2D C4D 1.351(8) .
C1D C2D 1.452(9) .
C2D C4D 1.396(8) .
C4D C5D 1.475(9) .
O1E C1E 1.267(9) .
O2E C1E 1.258(8) .
O4E C5E 1.305(8) .
O3E C5E 1.242(8) .
O3E Ni1 2.147(4) 3_656
N1E C3E 1.318(8) .
N1E C2E 1.355(8) .
N2E C3E 1.346(8) .
N2E C4E 1.357(8) .
N2E Ni1 2.032(6) 3_656
C1E C2E 1.499(10) .
C2E C4E 1.374(10) .
C4E C5E 1.456(9) .
O1F C1F 1.241(8) .
O2F C1F 1.292(8) .
O3F C5F 1.248(9) .
O3F Ni2 2.122(5) 3_656
O4F C5F 1.270(9) .
N1F C3F 1.345(8) .
N1F C2F 1.378(8) .
N2F C3F 1.331(8) .
N2F C4F 1.364(8) .
N2F Ni2 2.059(5) 3_656
C1F C2F 1.474(9) .
C2F C4F 1.377(9) .
C4F C5F 1.487(9) .
N1 C1 1.479(10) .
N1 C13 1.498(10) .
N2 C10 1.458(11) .
N2 C9 1.541(10) .
C1 C2 1.484(11) .
C2 C3 1.564(9) .
C3 C12 1.497(9) .
C3 C4 1.533(10) .
C4 C5 1.530(8) .
C5 C6 1.517(11) .
C6 C7 1.528(9) .
C7 C8 1.510(12) .
C7 C11 1.519(10) .
C8 C9 1.528(10) .
C10 C11 1.542(10) .
C12 C13 1.570(12) .
O1F1 C1F1 1.2285 .
N1F1 C1F1 1.3273 .
N1F1 C3F1 1.4484 .
N1F1 C2F1 1.4539 .
O2F1 C4F1 1.2285 .
N2F1 C4F1 1.3273 .
N2F1 C6F1 1.4484 .
N2F1 C5F1 1.4538 .
O1F2 C1F2 1.2284 .
N1F2 C1F2 1.3274 .
N1F2 C3F2 1.4484 .
N1F2 C2F2 1.4538 .
N3G C1G 1.5196 .
N3G C5G 1.5236 .
C1G C2G 1.5634 .
C2G C3G 1.5547 .
C3G C6G 1.5198 .
C3G C4G 1.5259 .
C4G C5G 1.5175 .
C6G C13G 1.557(17) .
N4G C7G 1.5197 .
N4G C11G 1.5235 .
C7G C8G 1.5635 .
C8G C9G 1.5547 .
C9G C12G 1.5197 .
C9G C10G 1.5259 .
C10G C11G 1.5175 .
C12G C13G 1.562(18) .
N3H C1H 1.5103 .
N3H C5H 1.5246 .
C1H C2H 1.5650 .
C2H C3H 1.5177 .
C3H C4H 1.5039 .
C3H C6H 1.5228 .
C4H C5H 1.5033 .
C6H C13H 1.8381 1_455
C13H C12H 1.584(19) .
C13H C6H 1.8381 1_655
N4H C7H 1.5103 .
N4H C11H 1.5246 .
C7H C8H 1.5649 .
C8H C9H 1.5177 .
C9H C10H 1.5039 .
C9H C12H 1.5228 .
C10H C11H 1.5034 .
O1M1 C1M1 1.317(17) .
C1M1 C2M1 1.374(17) .
O1M2 C1M2 1.355(19) .
C1M2 C2M2 1.407(19) .

loop_
_geom_hbond_atom_site_label_D
_geom_hbond_atom_site_label_H
_geom_hbond_atom_site_label_A
_geom_hbond_distance_DH
_geom_hbond_distance_HA
_geom_hbond_distance_DA
_geom_hbond_angle_DHA
_geom_hbond_site_symmetry_A
N1 H1B O2W 0.92 1.85 2.770(14) 175.6 .
N1 H1A O3B 0.92 2.09 2.856(7) 140.3 3_666
N1 H1A O1C 0.92 2.26 2.996(8) 136.7 3_666
N2 H2A O1W 0.92 1.80 2.716(13) 176.4 1_456
N2 H2B O3A 0.92 1.80 2.716(7) 173.5 1_566
N3G H3G1 O1D 0.92 1.77 2.669(13) 164.1 2
N3G H3G2 O1E 0.92 1.85 2.766(14) 176.4 4_565
N4G H4G3 O1F 0.92 2.18 3.07(2) 162.0 3_566
N4G H4G4 O3D 0.92 2.04 2.88(3) 151.3 1_565
N3H H3H1 O3D 0.92 2.28 2.914(19) 125.7 4_565
N3H H3H1 O1E 0.92 2.46 3.095(19) 126.1 4_565
N3H H3H2 O1D 0.92 2.09 2.694(16) 122.2 2
N3H H3H2 O3C 0.92 2.59 3.471(16) 161.5 2
N4H H4H3 O1F1 0.92 2.42 3.26(3) 151.4 1_565
